data_4112728
loop_
_publ_author_name
'Huadong Wang'
'Charles Edwin Webster'
'Lisa M. P\'erez'
'Michael B. Hall'
'Fran\,cois P. Gabba\"i'

_publ_section_title
;
 Reaction of the 1,8-Bis(diphenylmethylium)naphthalenediyl Dication with
 Fluoride: Formation of a Cation Containing a C-F\\rightarrowC Bridge
;
_journal_name_full 'Journal of the American Chemical Society'
_journal_page_first 8189
_journal_page_last 8196
_journal_paper_doi 10.1021/ja048501y
_journal_volume 126
_journal_year 2004
_chemical_formula_sum 'C36 H26 B2 F8'
_chemical_formula_weight 632.19
_chemical_name_systematic
; 
 ? 
;
_space_group_IT_number 14
_symmetry_cell_setting monoclinic
_symmetry_space_group_name_Hall '-P 2ybc'
_symmetry_space_group_name_H-M 'P 1 21/c 1'
_atom_sites_solution_hydrogens geom
_atom_sites_solution_primary direct
_atom_sites_solution_secondary difmap
_audit_creation_method SHELXL-97
_cell_angle_alpha 90.00
_cell_angle_beta 104.633(2)
_cell_angle_gamma 90.00
_cell_formula_units_Z 4
_cell_length_a 17.6581(15)
_cell_length_b 10.4884(9)
_cell_length_c 16.0575(13)
_cell_measurement_reflns_used 4254
_cell_measurement_temperature 110(2)
_cell_measurement_theta_max 28.11
_cell_measurement_theta_min 2.28
_cell_volume 2877.5(4)
_computing_cell_refinement 'Bruker SMART'
_computing_data_collection 'Bruker SMART'
_computing_data_reduction 'Bruker SAINT'
_computing_molecular_graphics 'Bruker SHELXTL'
_computing_publication_material 'Bruker SHELXTL'
_computing_structure_refinement 'SHELXL-97 (Sheldrick, 1997)'
_computing_structure_solution 'SHELXS-97 (Sheldrick, 1990)'
_diffrn_ambient_temperature 110(2)
_diffrn_measured_fraction_theta_full 0.998
_diffrn_measured_fraction_theta_max 0.998
_diffrn_measurement_device_type 'CCD area detector'
_diffrn_measurement_method 'phi and omega scans'
_diffrn_radiation_monochromator graphite
_diffrn_radiation_source 'fine-focus sealed tube'
_diffrn_radiation_type MoK\a
_diffrn_radiation_wavelength 0.71073
_diffrn_reflns_av_R_equivalents 0.0324
_diffrn_reflns_av_sigmaI/netI 0.0380
_diffrn_reflns_limit_h_max 20
_diffrn_reflns_limit_h_min -20
_diffrn_reflns_limit_k_max 12
_diffrn_reflns_limit_k_min -12
_diffrn_reflns_limit_l_max 11
_diffrn_reflns_limit_l_min -18
_diffrn_reflns_number 13439
_diffrn_reflns_theta_full 23.99
_diffrn_reflns_theta_max 23.99
_diffrn_reflns_theta_min 1.19
_exptl_absorpt_coefficient_mu 0.119
_exptl_absorpt_correction_T_max 0.7781
_exptl_absorpt_correction_T_min 0.4727
_exptl_absorpt_correction_type empirical
_exptl_crystal_density_diffrn 1.459
_exptl_crystal_density_meas 0
_exptl_crystal_F_000 1296
_exptl_crystal_size_max 0.61
_exptl_crystal_size_mid 0.57
_exptl_crystal_size_min 0.10
_refine_diff_density_max 0.624
_refine_diff_density_min -0.296
_refine_diff_density_rms 0.095
_refine_ls_extinction_method none
_refine_ls_goodness_of_fit_ref 1.087
_refine_ls_hydrogen_treatment mixed
_refine_ls_matrix_type full
_refine_ls_number_parameters 466
_refine_ls_number_reflns 4501
_refine_ls_number_restraints 17
_refine_ls_restrained_S_all 1.092
_refine_ls_R_factor_all 0.0870
_refine_ls_R_factor_gt 0.0622
_refine_ls_shift/su_max 0.001
_refine_ls_shift/su_mean 0.000
_refine_ls_structure_factor_coef Fsqd
_refine_ls_weighting_details 'calc w=1/[\s^2^(Fo^2^)+(0.1079P)^2^+0.0000P] where P=(Fo^2^+2Fc^2^)/3'
_refine_ls_weighting_scheme calc
_refine_ls_wR_factor_gt 0.1456
_refine_ls_wR_factor_ref 0.1711
_reflns_number_gt 3139
_reflns_number_total 4501
_reflns_threshold_expression >2sigma(I)
_cod_data_source_file ja048501ysi20040315_035647.cif
_cod_data_source_block 1
_cod_database_code 4112728

loop_
_symmetry_equiv_pos_as_xyz
'x, y, z'
'-x, y+1/2, -z+1/2'
'-x, -y, -z'
'x, -y-1/2, z-1/2'

loop_
_atom_site_label
_atom_site_type_symbol
_atom_site_fract_x
_atom_site_fract_y
_atom_site_fract_z
_atom_site_U_iso_or_equiv
_atom_site_adp_type
_atom_site_occupancy
_atom_site_symmetry_multiplicity
_atom_site_calc_flag
_atom_site_refinement_flags
C01 C 0.29725(14) 0.0533(3) 0.01824(18) 0.0251(6) Uani 1 1 d .
C02 C 0.22457(15) 0.1705(2) -0.16231(18) 0.0259(7) Uani 1 1 d .
C1 C 0.33045(14) 0.1830(2) 0.02910(18) 0.0250(6) Uani 1 1 d .
C2 C 0.37189(15) 0.2107(3) 0.11281(18) 0.0285(7) Uani 1 1 d .
H2A H 0.3697 0.1541 0.1567 0.034 Uiso 1 1 calc R
C3 C 0.41703(16) 0.3220(3) 0.1329(2) 0.0314(7) Uani 1 1 d .
H3A H 0.4451 0.3381 0.1892 0.038 Uiso 1 1 calc R
C4 C 0.41923(15) 0.4055(3) 0.0691(2) 0.0309(7) Uani 1 1 d .
H4A H 0.4480 0.4803 0.0827 0.037 Uiso 1 1 calc R
C5 C 0.38731(15) 0.4676(3) -0.0819(2) 0.0311(7) Uani 1 1 d .
H5A H 0.4145 0.5434 -0.0660 0.037 Uiso 1 1 calc R
C6 C 0.35654(16) 0.4427(3) -0.1673(2) 0.0321(7) Uani 1 1 d .
H6A H 0.3664 0.4966 -0.2093 0.039 Uiso 1 1 calc R
C7 C 0.30992(15) 0.3342(3) -0.1901(2) 0.0298(7) Uani 1 1 d .
H7A H 0.2902 0.3155 -0.2481 0.036 Uiso 1 1 calc R
C8 C 0.29187(14) 0.2533(3) -0.12924(18) 0.0252(6) Uani 1 1 d .
C9 C 0.33189(14) 0.2703(2) -0.03941(18) 0.0246(6) Uani 1 1 d .
C10 C 0.37906(15) 0.3822(2) -0.01764(19) 0.0270(7) Uani 1 1 d .
C11 C 0.32181(14) -0.0347(2) -0.03804(18) 0.0248(6) Uani 1 1 d .
C12 C 0.39382(15) -0.0162(3) -0.05911(18) 0.0274(7) Uani 1 1 d .
H12A H 0.4245 0.0542 -0.0375 0.033 Uiso 1 1 calc R
C13 C 0.41917(16) -0.1017(3) -0.11153(19) 0.0316(7) Uani 1 1 d .
H13A H 0.4673 -0.0899 -0.1241 0.038 Uiso 1 1 calc R
C14 C 0.37255(16) -0.2057(3) -0.14567(19) 0.0328(7) Uani 1 1 d .
H14A H 0.3888 -0.2620 -0.1824 0.039 Uiso 1 1 calc R
C15 C 0.30200(16) -0.2254(3) -0.12487(19) 0.0313(7) Uani 1 1 d .
H15A H 0.2716 -0.2959 -0.1471 0.038 Uiso 1 1 calc R
C16 C 0.27621(16) -0.1424(3) -0.07190(18) 0.0281(7) Uani 1 1 d .
H16A H 0.2288 -0.1570 -0.0583 0.034 Uiso 1 1 calc R
C21 C 0.24641(14) 0.0191(3) 0.07190(18) 0.0268(7) Uani 1 1 d .
C22 C 0.24428(15) -0.1060(3) 0.10450(18) 0.0294(7) Uani 1 1 d .
H22A H 0.2750 -0.1697 0.0895 0.035 Uiso 1 1 calc R
C23 C 0.19679(16) -0.1335(3) 0.1583(2) 0.0341(7) Uani 1 1 d .
H23A H 0.1971 -0.2151 0.1811 0.041 Uiso 1 1 calc R
C24 C 0.14865(16) -0.0407(3) 0.17882(19) 0.0354(7) Uani 1 1 d .
H24A H 0.1162 -0.0606 0.2145 0.043 Uiso 1 1 calc R
C25 C 0.14864(16) 0.0823(3) 0.14613(19) 0.0304(7) Uani 1 1 d .
H25A H 0.1152 0.1438 0.1587 0.036 Uiso 1 1 calc R
C26 C 0.19801(15) 0.1128(3) 0.09527(18) 0.0280(7) Uani 1 1 d .
H26A H 0.1996 0.1962 0.0760 0.034 Uiso 1 1 calc R
C31 C 0.21837(15) 0.0985(2) -0.23982(19) 0.0269(7) Uani 1 1 d .
C32 C 0.28652(16) 0.0559(3) -0.26234(19) 0.0287(7) Uani 1 1 d .
H32A H 0.3355 0.0776 -0.2279 0.034 Uiso 1 1 calc R
C33 C 0.28102(17) -0.0172(3) -0.33475(19) 0.0325(7) Uani 1 1 d .
H33A H 0.3261 -0.0487 -0.3474 0.039 Uiso 1 1 calc R
C34 C 0.20798(17) -0.0439(3) -0.3890(2) 0.0346(7) Uani 1 1 d .
H34A H 0.2044 -0.0910 -0.4389 0.042 Uiso 1 1 calc R
C35 C 0.14036(17) -0.0007(3) -0.36919(19) 0.0340(7) Uani 1 1 d .
H35A H 0.0917 -0.0190 -0.4059 0.041 Uiso 1 1 calc R
C36 C 0.14484(16) 0.0688(3) -0.29566(19) 0.0302(7) Uani 1 1 d .
H36A H 0.0992 0.0966 -0.2825 0.036 Uiso 1 1 calc R
C41 C 0.15945(15) 0.1746(3) -0.12265(18) 0.0265(7) Uani 1 1 d .
C42 C 0.11193(15) 0.0668(3) -0.12189(18) 0.0288(7) Uani 1 1 d .
H42A H 0.1241 -0.0103 -0.1440 0.035 Uiso 1 1 calc R
C43 C 0.04765(16) 0.0752(3) -0.0886(2) 0.0336(7) Uani 1 1 d .
H43A H 0.0179 0.0028 -0.0858 0.040 Uiso 1 1 calc R
C44 C 0.02699(16) 0.1912(3) -0.0591(2) 0.0351(8) Uani 1 1 d .
H44A H -0.0173 0.1968 -0.0379 0.042 Uiso 1 1 calc R
C45 C 0.07192(16) 0.2985(3) -0.0612(2) 0.0354(8) Uani 1 1 d .
H45A H 0.0571 0.3763 -0.0426 0.043 Uiso 1 1 calc R
C46 C 0.13854(16) 0.2907(3) -0.09077(19) 0.0299(7) Uani 1 1 d .
H46A H 0.1698 0.3625 -0.0896 0.036 Uiso 1 1 calc R
B1 B 0.0791(2) 0.8244(4) 0.3884(3) 0.0426(10) Uani 1 1 d D
B2 B 0.45604(19) 0.7619(3) 0.1490(2) 0.0318(8) Uani 1 1 d .
F1 F 0.0339(2) 0.8975(5) 0.4316(3) 0.0315(17) Uani 0.566(18) 1 d P
F1A F 0.099(6) 0.755(4) 0.321(2) 0.122(5) Uani 0.101(3) 1 d PD
F1B F 0.1425(8) 0.8928(12) 0.3768(13) 0.084(7) Uani 0.365(19) 1 d PD
F2 F 0.1487(5) 0.8922(5) 0.3920(7) 0.041(2) Uani 0.566(18) 1 d P
F2A F 0.0451(19) 0.9382(16) 0.3538(14) 0.122(5) Uani 0.101(3) 1 d PD
F2B F 0.0392(8) 0.8983(14) 0.4367(9) 0.122(5) Uani 0.365(19) 1 d PD
F3 F 0.0990(5) 0.7137(5) 0.4273(7) 0.076(3) Uani 0.566(18) 1 d P
F3A F 0.099(6) 0.755(4) 0.321(2) 0.122(5) Uani 0.101(3) 1 d PD
F3B F 0.0212(9) 0.7695(16) 0.3201(10) 0.144(9) Uani 0.365(19) 1 d PD
F4 F 0.0384(4) 0.8177(13) 0.3078(4) 0.110(4) Uani 0.566(18) 1 d P
F4A F 0.091(3) 0.742(2) 0.4591(13) 0.122(5) Uani 0.101(3) 1 d PD
F4B F 0.1056(6) 0.7279(13) 0.4491(9) 0.079(5) Uani 0.365(19) 1 d PD
F5 F 0.47393(10) 0.66207(16) 0.20819(11) 0.0438(5) Uani 1 1 d .
F6 F 0.42304(10) 0.86219(17) 0.18487(12) 0.0486(5) Uani 1 1 d .
F7 F 0.40230(11) 0.71890(17) 0.07591(12) 0.0535(6) Uani 1 1 d .
F8 F 0.52324(11) 0.80415(17) 0.13034(16) 0.0620(6) Uani 1 1 d .

loop_
_atom_site_aniso_label
_atom_site_aniso_U_11
_atom_site_aniso_U_22
_atom_site_aniso_U_33
_atom_site_aniso_U_23
_atom_site_aniso_U_13
_atom_site_aniso_U_12
C01 0.0199(13) 0.0303(15) 0.0206(15) 0.0027(12) -0.0036(11) 0.0017(11)
C02 0.0285(15) 0.0211(14) 0.0257(16) 0.0062(12) 0.0022(12) 0.0046(11)
C1 0.0199(13) 0.0290(15) 0.0266(16) -0.0034(13) 0.0070(12) 0.0025(11)
C2 0.0288(15) 0.0338(16) 0.0232(16) 0.0010(13) 0.0072(13) 0.0035(12)
C3 0.0295(15) 0.0344(16) 0.0280(17) -0.0056(14) 0.0027(13) 0.0004(12)
C4 0.0254(14) 0.0299(15) 0.0360(19) -0.0096(14) 0.0050(13) -0.0018(12)
C5 0.0288(14) 0.0265(15) 0.0386(19) -0.0017(14) 0.0094(14) -0.0041(12)
C6 0.0305(15) 0.0299(15) 0.0360(19) 0.0065(14) 0.0084(14) -0.0008(12)
C7 0.0288(15) 0.0326(16) 0.0280(17) 0.0010(13) 0.0073(13) 0.0018(12)
C8 0.0228(14) 0.0282(15) 0.0244(16) 0.0000(12) 0.0056(12) 0.0014(11)
C9 0.0213(13) 0.0271(14) 0.0244(16) -0.0041(12) 0.0039(12) 0.0029(11)
C10 0.0231(13) 0.0264(15) 0.0314(17) -0.0002(13) 0.0070(12) 0.0020(11)
C11 0.0240(14) 0.0253(14) 0.0236(16) 0.0036(12) 0.0032(12) 0.0040(11)
C12 0.0285(14) 0.0276(15) 0.0233(16) 0.0035(12) 0.0012(12) 0.0002(12)
C13 0.0293(14) 0.0314(16) 0.0361(19) 0.0038(14) 0.0122(14) 0.0026(12)
C14 0.0385(17) 0.0318(16) 0.0275(17) 0.0005(13) 0.0070(14) 0.0062(13)
C15 0.0348(16) 0.0279(15) 0.0281(17) 0.0000(13) 0.0022(14) 0.0004(12)
C16 0.0285(14) 0.0295(15) 0.0256(16) 0.0044(13) 0.0053(13) 0.0019(12)
C21 0.0238(14) 0.0330(16) 0.0214(15) -0.0004(13) 0.0018(12) -0.0010(12)
C22 0.0302(15) 0.0312(16) 0.0253(17) -0.0001(13) 0.0040(13) -0.0035(12)
C23 0.0371(16) 0.0338(16) 0.0296(18) 0.0023(14) 0.0051(14) -0.0059(13)
C24 0.0307(15) 0.0490(19) 0.0265(17) -0.0042(15) 0.0070(13) -0.0095(14)
C25 0.0286(15) 0.0361(16) 0.0263(17) -0.0070(13) 0.0068(13) -0.0030(12)
C26 0.0269(14) 0.0319(16) 0.0224(16) 0.0008(13) 0.0011(12) 0.0000(12)
C31 0.0316(15) 0.0217(14) 0.0269(17) 0.0039(12) 0.0064(13) 0.0002(11)
C32 0.0282(14) 0.0280(15) 0.0293(17) 0.0051(13) 0.0061(13) -0.0007(12)
C33 0.0406(17) 0.0301(16) 0.0295(18) 0.0006(14) 0.0140(14) 0.0013(13)
C34 0.0481(18) 0.0286(15) 0.0262(17) -0.0025(13) 0.0077(15) -0.0024(13)
C35 0.0352(16) 0.0335(16) 0.0284(18) 0.0004(14) -0.0008(14) -0.0065(13)
C36 0.0303(15) 0.0313(15) 0.0279(17) 0.0031(13) 0.0053(13) -0.0019(12)
C41 0.0240(14) 0.0307(15) 0.0223(16) 0.0009(13) 0.0014(12) 0.0008(11)
C42 0.0287(14) 0.0313(15) 0.0238(16) 0.0018(13) 0.0019(13) -0.0002(12)
C43 0.0279(15) 0.0388(17) 0.0322(18) 0.0003(15) 0.0038(13) -0.0053(13)
C44 0.0258(15) 0.0482(19) 0.0314(18) -0.0004(15) 0.0072(13) 0.0034(13)
C45 0.0280(16) 0.0417(18) 0.0340(19) -0.0051(14) 0.0029(14) 0.0064(13)
C46 0.0301(15) 0.0295(15) 0.0269(16) 0.0002(13) 0.0015(13) 0.0015(12)
B1 0.044(2) 0.047(3) 0.037(2) -0.004(2) 0.010(2) 0.0039(18)
B2 0.0335(18) 0.0337(18) 0.029(2) 0.0012(16) 0.0087(16) 0.0006(15)
F1 0.023(2) 0.027(3) 0.054(3) 0.003(2) 0.0259(19) 0.0091(16)
F1A 0.188(12) 0.070(7) 0.095(9) -0.012(6) 0.010(8) -0.009(6)
F1B 0.081(11) 0.106(12) 0.077(10) 0.046(8) 0.044(8) 0.013(7)
F2 0.047(4) 0.029(3) 0.052(4) -0.004(2) 0.023(3) -0.001(3)
F2A 0.188(12) 0.070(7) 0.095(9) -0.012(6) 0.010(8) -0.009(6)
F2B 0.188(12) 0.070(7) 0.095(9) -0.012(6) 0.010(8) -0.009(6)
F3 0.093(5) 0.012(3) 0.153(8) 0.018(3) 0.087(5) 0.010(2)
F3A 0.188(12) 0.070(7) 0.095(9) -0.012(6) 0.010(8) -0.009(6)
F3B 0.068(8) 0.166(12) 0.162(14) -0.137(11) -0.037(8) 0.037(8)
F4 0.036(3) 0.260(11) 0.034(4) -0.024(4) 0.007(2) -0.022(5)
F4A 0.188(12) 0.070(7) 0.095(9) -0.012(6) 0.010(8) -0.009(6)
F4B 0.037(5) 0.156(13) 0.052(6) 0.039(6) 0.028(4) 0.053(5)
F5 0.0528(11) 0.0433(10) 0.0330(11) 0.0081(8) 0.0066(9) -0.0014(8)
F6 0.0460(10) 0.0470(11) 0.0504(13) -0.0120(9) 0.0076(9) 0.0070(8)
F7 0.0724(13) 0.0413(10) 0.0361(12) -0.0041(9) -0.0062(10) 0.0054(9)
F8 0.0513(12) 0.0518(12) 0.0938(18) 0.0182(12) 0.0388(12) 0.0015(9)

loop_
_atom_type_symbol
_atom_type_description
_atom_type_scat_dispersion_real
_atom_type_scat_dispersion_imag
_atom_type_scat_source
C C 0.0033 0.0016 'International Tables Vol C Tables 4.2.6.8 and 6.1.1.4'
H H 0.0000 0.0000 'International Tables Vol C Tables 4.2.6.8 and 6.1.1.4'
B B 0.0013 0.0007 'International Tables Vol C Tables 4.2.6.8 and 6.1.1.4'
F F 0.0171 0.0103 'International Tables Vol C Tables 4.2.6.8 and 6.1.1.4'

loop_
_geom_angle_atom_site_label_1
_geom_angle_atom_site_label_2
_geom_angle_atom_site_label_3
_geom_angle
C11 C01 C21 123.5(2)
C11 C01 C1 119.6(2)
C21 C01 C1 116.7(2)
C11 C01 C02 77.64(16)
C21 C01 C02 118.93(17)
C1 C01 C02 78.68(16)
C31 C02 C41 120.1(2)
C31 C02 C8 120.3(2)
C41 C02 C8 119.1(2)
C31 C02 C01 121.54(17)
C41 C02 C01 77.80(16)
C8 C02 C01 77.87(16)
C2 C1 C9 120.0(2)
C2 C1 C01 113.8(2)
C9 C1 C01 125.5(2)
C1 C2 C3 121.8(3)
C4 C3 C2 119.1(3)
C3 C4 C10 121.9(3)
C6 C5 C10 121.8(3)
C5 C6 C7 118.5(3)
C8 C7 C6 122.5(3)
C7 C8 C9 118.9(2)
C7 C8 C02 114.7(2)
C9 C8 C02 125.7(3)
C10 C9 C1 117.2(2)
C10 C9 C8 116.9(3)
C1 C9 C8 125.8(2)
C5 C10 C4 119.6(2)
C5 C10 C9 120.4(3)
C4 C10 C9 119.9(3)
C12 C11 C16 118.6(3)
C12 C11 C01 119.9(2)
C16 C11 C01 121.5(2)
C13 C12 C11 120.6(2)
C12 C13 C14 119.9(3)
C15 C14 C13 120.0(3)
C16 C15 C14 121.0(3)
C15 C16 C11 119.9(3)
C26 C21 C22 118.2(3)
C26 C21 C01 119.7(2)
C22 C21 C01 122.1(2)
C23 C22 C21 120.2(3)
C22 C23 C24 120.6(3)
C23 C24 C25 120.2(3)
C26 C25 C24 120.0(3)
C25 C26 C21 120.8(3)
C32 C31 C36 118.2(3)
C32 C31 C02 120.3(2)
C36 C31 C02 121.5(3)
C33 C32 C31 120.6(3)
C32 C33 C34 119.9(3)
C35 C34 C33 120.4(3)
C36 C35 C34 120.3(3)
C35 C36 C31 120.4(3)
C46 C41 C42 118.7(3)
C46 C41 C02 119.8(2)
C42 C41 C02 121.3(2)
C43 C42 C41 120.3(3)
C42 C43 C44 120.2(3)
C45 C44 C43 120.3(3)
C46 C45 C44 120.4(3)
C45 C46 C41 120.1(3)
F4 B1 F3 115.6(7)
F4 B1 F1B 98.9(10)
F3 B1 F1B 113.0(8)
F4 B1 F2A 65.0(11)
F3 B1 F2A 168.6(14)
F1B B1 F2A 77.5(16)
F4 B1 F4A 134(2)
F3 B1 F4A 27.0(10)
F1B B1 F4A 118(3)
F2A B1 F4A 144.7(13)
F4 B1 F4B 130.5(9)
F3 B1 F4B 15.3(9)
F1B B1 F4B 109.3(6)
F2A B1 F4B 159.2(11)
F4A B1 F4B 15.2(14)
F4 B1 F2B 110.3(9)
F3 B1 F2B 109.5(9)
F1B B1 F2B 109.0(6)
F2A B1 F2B 61.3(11)
F4A B1 F2B 83.3(13)
F4B B1 F2B 98.0(10)
F4 B1 F2 108.8(6)
F3 B1 F2 107.4(5)
F1B B1 F2 9.9(12)
F2A B1 F2 82.4(15)
F4A B1 F2 109(2)
F4B B1 F2 101.7(8)
F2B B1 F2 104.7(7)
F4 B1 F1 106.0(5)
F3 B1 F1 111.1(6)
F1B B1 F1 111.4(8)
F2A B1 F1 59.2(10)
F4A B1 F1 85.5(12)
F4B B1 F1 100.4(7)
F2B B1 F1 4.4(7)
F2 B1 F1 107.6(4)
F4 B1 F3B 27.0(10)
F3 B1 F3B 93.6(9)
F1B B1 F3B 123.8(12)
F2A B1 F3B 83.4(14)
F4A B1 F3B 108(2)
F4B B1 F3B 107.0(6)
F2B B1 F3B 106.6(5)
F2 B1 F3B 133.5(11)
F1 B1 F3B 102.3(7)
F4 B1 F1A 53(3)
F3 B1 F1A 79.9(9)
F1B B1 F1A 78(4)
F2A B1 F1A 107.4(7)
F4A B1 F1A 106.9(7)
F4B B1 F1A 93.4(10)
F2B B1 F1A 163(3)
F2 B1 F1A 85(4)
F1 B1 F1A 159(3)
F3B B1 F1A 58(4)
F4 B1 F3A 53(3)
F3 B1 F3A 79.9(9)
F1B B1 F3A 78(4)
F2A B1 F3A 107.4(7)
F4A B1 F3A 106.9(7)
F4B B1 F3A 93.4(10)
F2B B1 F3A 163(3)
F2 B1 F3A 85(4)
F1 B1 F3A 159(4)
F3B B1 F3A 58(4)
F1A B1 F3A 0(7)
F8 B2 F7 111.5(3)
F8 B2 F5 109.4(2)
F7 B2 F5 108.8(3)
F8 B2 F6 108.7(3)
F7 B2 F6 109.1(2)
F5 B2 F6 109.3(3)
F2A F1 B1 59.6(5)
F4 F1A F3B 28(2)
F4 F1A B1 58.7(11)
F3B F1A B1 61(2)
F4 F1A F3 94(2)
F3B F1A F3 78(2)
B1 F1A F3 47.5(4)
F4 F1A F1B 84(2)
F3B F1A F1B 102.4(8)
B1 F1A F1B 50(2)
F3 F1A F1B 79(2)
B1 F1B F2A 51.4(9)
B1 F1B F3A 52(2)
F2A F1B F3A 81(3)
B1 F1B F1A 52(2)
F2A F1B F1A 81(3)
F3A F1B F1A 0(4)
F1 F2A B1 61.2(8)
F1 F2A F2B 4.1(7)
B1 F2A F2B 60.0(8)
F1 F2A F4 100.3(14)
B1 F2A F4 55.0(6)
F2B F2A F4 101.7(14)
F1 F2A F1B 94.8(12)
B1 F2A F1B 51.1(8)
F2B F2A F1B 91.3(12)
F4 F2A F1B 79.5(9)
B1 F2B F2A 58.7(6)
F4A F3 B1 83.0(15)
F4A F3 F1A 135.6(17)
B1 F3 F1A 52.6(6)
F4A F3 F3A 135.6(17)
B1 F3 F3A 52.6(6)
F1A F3 F3A 0(6)
F4 F3A F3B 28(2)
F4 F3A B1 58.7(11)
F3B F3A B1 61(2)
F4 F3A F3 94(2)
F3B F3A F3 78(2)
B1 F3A F3 47.5(4)
F4 F3A F1B 84(2)
F3B F3A F1B 102.4(8)
B1 F3A F1B 50(2)
F3 F3A F1B 79(2)
F4 F3B F3A 63(3)
F4 F3B F1A 63(3)
F3A F3B F1A 0(5)
F4 F3B B1 67.3(10)
F3A F3B B1 61(2)
F1A F3B B1 61(2)
F3B F4 F3A 89(4)
F3B F4 F1A 89(4)
F3A F4 F1A 0(2)
F3B F4 B1 85.7(12)
F3A F4 B1 68(2)
F1A F4 B1 68(2)
F3B F4 F2A 121(2)
F3A F4 F2A 115(4)
F1A F4 F2A 115(4)
B1 F4 F2A 60.0(8)
F3 F4A B1 70.0(10)

loop_
_geom_bond_atom_site_label_1
_geom_bond_atom_site_label_2
_geom_bond_distance
C01 C11 1.433(4)
C01 C21 1.438(4)
C01 C1 1.474(4)
C01 C02 3.112(4)
C02 C31 1.436(4)
C02 C41 1.449(4)
C02 C8 1.460(4)
C1 C2 1.389(4)
C1 C9 1.437(4)
C2 C3 1.404(4)
C3 C4 1.356(4)
C4 C10 1.415(4)
C5 C6 1.366(4)
C5 C10 1.402(4)
C6 C7 1.398(4)
C7 C8 1.391(4)
C8 C9 1.448(4)
C9 C10 1.430(4)
C11 C12 1.409(4)
C11 C16 1.414(4)
C12 C13 1.380(4)
C13 C14 1.393(4)
C14 C15 1.384(4)
C15 C16 1.373(4)
C21 C26 1.414(4)
C21 C22 1.416(4)
C22 C23 1.379(4)
C23 C24 1.386(4)
C24 C25 1.393(4)
C25 C26 1.375(4)
C31 C32 1.414(4)
C31 C36 1.414(4)
C32 C33 1.376(4)
C33 C34 1.391(4)
C34 C35 1.387(4)
C35 C36 1.373(4)
C41 C46 1.406(4)
C41 C42 1.410(4)
C42 C43 1.374(4)
C43 C44 1.388(4)
C44 C45 1.382(4)
C45 C46 1.378(4)
B1 F4 1.313(8)
B1 F3 1.323(7)
B1 F1B 1.381(8)
B1 F2A 1.388(10)
B1 F4A 1.398(10)
B1 F4B 1.401(7)
B1 F2B 1.407(7)
B1 F2 1.408(8)
B1 F1 1.410(6)
B1 F3B 1.420(8)
B1 F1A 1.427(9)
B1 F3A 1.427(9)
B2 F8 1.369(4)
B2 F7 1.385(4)
B2 F5 1.396(4)
B2 F6 1.396(4)
F1 F2A 1.38(2)
F1A F4 1.23(6)
F1A F3B 1.38(9)
F1A F3 1.768(16)
F1A F1B 1.77(8)
F1B F2A 1.73(3)
F1B F3A 1.77(8)
F2A F2B 1.43(2)
F2A F4 1.45(2)
F3 F4A 0.64(2)
F3 F3A 1.768(16)
F3A F4 1.23(6)
F3A F3B 1.38(9)
F3B F4 0.65(2)
